data_7040846
loop_
_publ_author_name
'Bhattacharjee, Jayeeta'
'Das, Suman'
'Kottalanka, Ravi K.'
'Panda, Tarun K.'

_publ_section_title
;
 Hydroamination of carbodiimides, isocyanates, and isothiocyanates by a
 bis(phosphinoselenoic amide) supported titanium(iv) complex.
;
_journal_issue 44
_journal_name_full 'Dalton transactions (Cambridge, England : 2003)'
_journal_page_first 17824
_journal_page_last 17832
_journal_paper_doi 10.1039/c6dt03063g
_journal_volume 45
_journal_year 2016
_chemical_formula_moiety 'C30 H36 N4 P2 Se2 Ti'
_chemical_formula_sum 'C30 H36 N4 P2 Se2 Ti'
_chemical_formula_weight 720.39
_chemical_name_systematic
;
 ?
;
_space_group_IT_number 7
_symmetry_cell_setting monoclinic
_symmetry_space_group_name_Hall 'P -2yc'
_symmetry_space_group_name_H-M 'P 1 c 1'
_atom_sites_solution_hydrogens geom
_atom_sites_solution_primary direct
_atom_sites_solution_secondary difmap
_audit_creation_method SHELXL-97
_audit_update_record
;
2016-09-10 deposited with the CCDC.
2016-10-10 downloaded from the CCDC.
;
_cell_angle_alpha 90.00
_cell_angle_beta 120.519(5)
_cell_angle_gamma 90.00
_cell_formula_units_Z 2
_cell_length_a 8.9540(3)
_cell_length_b 14.1215(10)
_cell_length_c 14.6424(12)
_cell_measurement_reflns_used 5102
_cell_measurement_temperature 150(2)
_cell_measurement_theta_max 70.5849
_cell_measurement_theta_min 3.1268
_cell_volume 1594.9(2)
_computing_cell_refinement
'CrysAlisPro, Agilent Technologies,Version 1.171.35.19 (release 27-10-2011CrysAlis171 .NET)(compiled Oct 27'
_computing_data_collection
'CrysAlisPro, Agilent Technologies,Version 1.171.35.19 (release 27-10-2011CrysAlis171 .NET)(compiled Oct 27'
_computing_data_reduction
'CrysAlisPro, Agilent Technologies,Version 1.171.35.19 (release 27-10-2011CrysAlis171 .NET)(compiled Oct 27'
_computing_molecular_graphics 'ORTEP III & Olex 2.1'
_computing_publication_material WinGX
_computing_structure_refinement 'SHELXL-97 (Sheldrick, 2008)'
_computing_structure_solution 'SHELXL-97 (Sheldrick, 2008)'
_diffrn_ambient_temperature 150(2)
_diffrn_measured_fraction_theta_full 0.983
_diffrn_measured_fraction_theta_max 0.983
_diffrn_measurement_device_type 'SuperNova, Dual, Cu at zero, Eos'
_diffrn_measurement_method '\w scans'
_diffrn_radiation_monochromator mirror
_diffrn_radiation_source 'SuperNova (Cu) X-ray Source'
_diffrn_radiation_type CuK\a
_diffrn_radiation_wavelength 1.54184
_diffrn_reflns_av_R_equivalents 0.0239
_diffrn_reflns_av_sigmaI/netI 0.0287
_diffrn_reflns_limit_h_max 10
_diffrn_reflns_limit_h_min -10
_diffrn_reflns_limit_k_max 16
_diffrn_reflns_limit_k_min -12
_diffrn_reflns_limit_l_max 17
_diffrn_reflns_limit_l_min -17
_diffrn_reflns_number 6223
_diffrn_reflns_theta_full 70.57
_diffrn_reflns_theta_max 70.57
_diffrn_reflns_theta_min 3.13
_exptl_absorpt_coefficient_mu 6.028
_exptl_absorpt_correction_T_max 1.00000
_exptl_absorpt_correction_T_min 0.70975
_exptl_absorpt_correction_type multi-scan
_exptl_absorpt_process_details
'CrysAlisPro, Agilent Technologies,Version 1.171.35.19 (release 27-10-2011 CrysAlis171 .NET)(compiled Oct 27'
_exptl_crystal_colour yellow
_exptl_crystal_density_diffrn 1.500
_exptl_crystal_density_method 'not measured'
_exptl_crystal_description block
_exptl_crystal_F_000 728
_exptl_crystal_size_max 0.32
_exptl_crystal_size_mid 0.30
_exptl_crystal_size_min 0.26
_refine_diff_density_max 0.608
_refine_diff_density_min -0.805
_refine_diff_density_rms 0.090
_refine_ls_abs_structure_details 'Flack H D (1983), Acta Cryst. A39, 876-881'
_refine_ls_abs_structure_Flack 0.012(10)
_refine_ls_extinction_method none
_refine_ls_goodness_of_fit_ref 1.071
_refine_ls_hydrogen_treatment constr
_refine_ls_matrix_type full
_refine_ls_number_parameters 357
_refine_ls_number_reflns 4114
_refine_ls_number_restraints 2
_refine_ls_restrained_S_all 1.070
_refine_ls_R_factor_all 0.0369
_refine_ls_R_factor_gt 0.0364
_refine_ls_shift/su_max 0.001
_refine_ls_shift/su_mean 0.000
_refine_ls_structure_factor_coef Fsqd
_refine_ls_weighting_details 'calc w=1/[\s^2^(Fo^2^)+(0.0782P)^2^+0.0807P] where P=(Fo^2^+2Fc^2^)/3'
_refine_ls_weighting_scheme calc
_refine_ls_wR_factor_gt 0.0974
_refine_ls_wR_factor_ref 0.0981
_reflns_number_gt 4062
_reflns_number_total 4114
_reflns_threshold_expression >2\s(I)
_cod_data_source_file c6dt03063g2.cif
_cod_data_source_block exp_1
_cod_depositor_comments
;
The following automatic conversions were performed:

'_symmetry_cell_setting' value 'Monoclinic' changed to 'monoclinic'
according to
/usr/data/users/saulius/crontab/automatic-downloads/rss-feeds/RSC/lib/dictionaries/cif_core.dic
dictionary named 'cif_core.dic' version 2.4.2 from 2011-04-26.

Automatic conversion script
Id: cif_fix_values 4268 2015-11-12 08:31:59Z antanas 

 Adding full bibliography for 7040846--7040847.cif.
;
_cod_original_cell_volume 1594.94(18)
_cod_original_sg_symbol_H-M 'P c '
_cod_database_code 7040846

loop_
_symmetry_equiv_pos_as_xyz
'x, y, z'
'x, -y, z+1/2'

loop_
_atom_site_label
_atom_site_type_symbol
_atom_site_fract_x
_atom_site_fract_y
_atom_site_fract_z
_atom_site_U_iso_or_equiv
_atom_site_adp_type
_atom_site_occupancy
_atom_site_symmetry_multiplicity
_atom_site_calc_flag
_atom_site_refinement_flags
Ti1 Ti 0.45321(10) 0.27931(5) 1.14797(6) 0.02192(17) Uani 1 1 d .
Se1 Se 0.29312(6) 0.19281(3) 0.94806(4) 0.02944(13) Uani 1 1 d .
Se2 Se 0.99362(5) 0.39817(3) 1.39916(4) 0.03111(14) Uani 1 1 d .
P1 P 0.48510(14) 0.09486(7) 1.05488(9) 0.0226(2) Uani 1 1 d .
P2 P 0.75212(14) 0.36388(7) 1.38559(9) 0.0228(2) Uani 1 1 d .
N1 N 0.5688(5) 0.1502(3) 1.1660(3) 0.0269(8) Uani 1 1 d .
N2 N 0.6392(5) 0.2756(3) 1.3070(3) 0.0243(7) Uani 1 1 d .
N3 N 0.2454(5) 0.2890(3) 1.1504(3) 0.0289(8) Uani 1 1 d .
N4 N 0.5119(6) 0.3915(3) 1.1059(3) 0.0296(9) Uani 1 1 d .
C1 C 0.7331(6) 0.1301(3) 1.2622(4) 0.0279(9) Uani 1 1 d .
H1A H 0.8297 0.1537 1.2564 0.033 Uiso 1 1 calc R
H1B H 0.7478 0.0626 1.2760 0.033 Uiso 1 1 calc R
C2 C 0.7211(7) 0.1818(3) 1.3495(4) 0.0283(10) Uani 1 1 d .
H2A H 0.6517 0.1454 1.3707 0.034 Uiso 1 1 calc R
H2B H 0.8359 0.1901 1.4110 0.034 Uiso 1 1 calc R
C3 C 0.6514(6) 0.0652(3) 1.0233(4) 0.0284(10) Uani 1 1 d .
C4 C 0.6831(8) 0.1233(4) 0.9578(5) 0.0374(11) Uani 1 1 d .
H4 H 0.6107 0.1743 0.9223 0.045 Uiso 1 1 calc R
C5 C 0.8250(9) 0.1035(5) 0.9466(6) 0.0501(15) Uani 1 1 d .
H5 H 0.8465 0.1409 0.9022 0.060 Uiso 1 1 calc R
C6 C 0.9344(8) 0.0292(5) 1.0005(6) 0.0488(15) Uani 1 1 d .
H6 H 1.0298 0.0171 0.9931 0.059 Uiso 1 1 calc R
C7 C 0.9028(8) -0.0270(4) 1.0651(5) 0.0441(13) Uani 1 1 d .
H7 H 0.9774 -0.0769 1.1016 0.053 Uiso 1 1 calc R
C8 C 0.7618(8) -0.0104(4) 1.0766(5) 0.0383(12) Uani 1 1 d .
H8 H 0.7403 -0.0495 1.1198 0.046 Uiso 1 1 calc R
C9 C 0.3954(6) -0.0176(3) 1.0627(4) 0.0247(8) Uani 1 1 d .
C10 C 0.4006(6) -0.0430(3) 1.1551(4) 0.0288(9) Uani 1 1 d .
H10 H 0.4542 -0.0034 1.2140 0.035 Uiso 1 1 calc R
C11 C 0.3249(7) -0.1287(4) 1.1607(4) 0.0315(10) Uani 1 1 d .
H11 H 0.3301 -0.1465 1.2234 0.038 Uiso 1 1 calc R
C12 C 0.2432(7) -0.1858(3) 1.0722(5) 0.0317(10) Uani 1 1 d .
H12 H 0.1918 -0.2421 1.0752 0.038 Uiso 1 1 calc R
C13 C 0.2369(7) -0.1602(4) 0.9789(4) 0.0330(10) Uani 1 1 d .
H13 H 0.1804 -0.1990 0.9195 0.040 Uiso 1 1 calc R
C14 C 0.3144(6) -0.0770(4) 0.9738(4) 0.0308(10) Uani 1 1 d .
H14 H 0.3128 -0.0607 0.9118 0.037 Uiso 1 1 calc R
C15 C 0.7804(6) 0.3336(3) 1.5154(4) 0.0257(9) Uani 1 1 d .
C16 C 0.6560(7) 0.2791(3) 1.5217(4) 0.0301(10) Uani 1 1 d .
H16 H 0.5578 0.2588 1.4599 0.036 Uiso 1 1 calc R
C17 C 0.6784(7) 0.2549(4) 1.6202(4) 0.0344(10) Uani 1 1 d .
H17 H 0.5947 0.2187 1.6238 0.041 Uiso 1 1 calc R
C18 C 0.8222(7) 0.2840(4) 1.7115(4) 0.0353(11) Uani 1 1 d .
H18 H 0.8378 0.2661 1.7769 0.042 Uiso 1 1 calc R
C19 C 0.9441(7) 0.3396(4) 1.7067(4) 0.0389(12) Uani 1 1 d .
H19 H 1.0400 0.3607 1.7692 0.047 Uiso 1 1 calc R
C20 C 0.9254(7) 0.3648(4) 1.6091(4) 0.0334(10) Uani 1 1 d .
H20 H 1.0088 0.4021 1.6066 0.040 Uiso 1 1 calc R
C21 C 0.6070(6) 0.4647(3) 1.3440(4) 0.0248(9) Uani 1 1 d .
C22 C 0.6615(7) 0.5542(3) 1.3323(4) 0.0321(10) Uani 1 1 d .
H22 H 0.7727 0.5629 1.3437 0.039 Uiso 1 1 calc R
C23 C 0.5471(7) 0.6304(3) 1.3034(5) 0.0349(11) Uani 1 1 d .
H23 H 0.5827 0.6902 1.2956 0.042 Uiso 1 1 calc R
C24 C 0.3822(8) 0.6182(4) 1.2861(4) 0.0362(12) Uani 1 1 d .
H24 H 0.3067 0.6694 1.2659 0.043 Uiso 1 1 calc R
C25 C 0.3285(7) 0.5296(3) 1.2988(4) 0.0320(10) Uani 1 1 d .
H25 H 0.2176 0.5215 1.2880 0.038 Uiso 1 1 calc R
C26 C 0.4400(6) 0.4530(3) 1.3276(4) 0.0296(10) Uani 1 1 d .
H26 H 0.4038 0.3936 1.3360 0.036 Uiso 1 1 calc R
C27 C 0.6616(8) 0.3840(4) 1.0926(4) 0.0387(12) Uani 1 1 d .
H27A H 0.6299 0.4035 1.0222 0.058 Uiso 1 1 calc R
H27B H 0.7011 0.3196 1.1035 0.058 Uiso 1 1 calc R
H27C H 0.7527 0.4241 1.1433 0.058 Uiso 1 1 calc R
C28 C 0.4291(9) 0.4837(4) 1.0748(4) 0.0426(13) Uani 1 1 d .
H28A H 0.5145 0.5324 1.1097 0.064 Uiso 1 1 calc R
H28B H 0.3425 0.4887 1.0948 0.064 Uiso 1 1 calc R
H28C H 0.3755 0.4909 0.9994 0.064 Uiso 1 1 calc R
C29 C 0.2053(8) 0.2327(4) 1.2186(5) 0.0438(13) Uani 1 1 d .
H29A H 0.1628 0.2734 1.2529 0.066 Uiso 1 1 calc R
H29B H 0.3082 0.2010 1.2711 0.066 Uiso 1 1 calc R
H29C H 0.1184 0.1866 1.1766 0.066 Uiso 1 1 calc R
C30 C 0.0960(7) 0.3422(4) 1.0713(5) 0.0476(14) Uani 1 1 d .
H30A H 0.0005 0.2998 1.0320 0.071 Uiso 1 1 calc R
H30B H 0.1248 0.3729 1.0237 0.071 Uiso 1 1 calc R
H30C H 0.0643 0.3890 1.1060 0.071 Uiso 1 1 calc R

loop_
_atom_site_aniso_label
_atom_site_aniso_U_11
_atom_site_aniso_U_22
_atom_site_aniso_U_33
_atom_site_aniso_U_23
_atom_site_aniso_U_13
_atom_site_aniso_U_12
Ti1 0.0226(4) 0.0206(4) 0.0226(4) 0.0015(3) 0.0115(3) 0.0030(3)
Se1 0.0311(3) 0.0288(2) 0.0244(2) 0.00227(18) 0.0111(2) 0.00448(18)
Se2 0.0265(2) 0.0322(3) 0.0364(3) 0.0027(2) 0.0171(2) 0.00108(19)
P1 0.0240(5) 0.0212(5) 0.0232(5) -0.0018(4) 0.0125(5) 0.0003(4)
P2 0.0231(5) 0.0210(5) 0.0238(5) -0.0008(4) 0.0115(4) 0.0010(4)
N1 0.027(2) 0.0215(18) 0.0267(19) -0.0015(14) 0.0100(16) 0.0044(14)
N2 0.0257(18) 0.0204(17) 0.0220(18) -0.0017(13) 0.0087(15) 0.0020(13)
N3 0.027(2) 0.036(2) 0.027(2) -0.0007(16) 0.0158(17) 0.0004(16)
N4 0.036(2) 0.027(2) 0.026(2) 0.0003(15) 0.0170(19) -0.0024(15)
C1 0.026(2) 0.024(2) 0.031(2) 0.0004(17) 0.012(2) 0.0053(16)
C2 0.032(3) 0.023(2) 0.024(2) -0.0030(16) 0.011(2) 0.0016(17)
C3 0.024(2) 0.030(2) 0.033(2) -0.0061(18) 0.015(2) -0.0031(17)
C4 0.040(3) 0.043(3) 0.042(3) 0.000(2) 0.030(2) -0.004(2)
C5 0.053(4) 0.063(4) 0.051(4) -0.007(3) 0.039(3) -0.014(3)
C6 0.038(3) 0.061(4) 0.060(4) -0.024(3) 0.034(3) -0.007(3)
C7 0.037(3) 0.043(3) 0.058(4) -0.005(3) 0.028(3) 0.002(2)
C8 0.039(3) 0.031(3) 0.049(3) -0.004(2) 0.025(3) 0.003(2)
C9 0.022(2) 0.024(2) 0.029(2) -0.0014(17) 0.0141(18) 0.0001(16)
C10 0.027(2) 0.028(2) 0.032(2) -0.0070(18) 0.015(2) -0.0042(17)
C11 0.034(3) 0.029(2) 0.035(3) 0.0026(19) 0.020(2) 0.0010(18)
C12 0.027(2) 0.028(2) 0.041(3) 0.0011(18) 0.018(2) -0.0032(17)
C13 0.031(2) 0.032(2) 0.035(3) -0.009(2) 0.016(2) -0.0048(19)
C14 0.034(3) 0.031(2) 0.029(3) -0.0034(18) 0.018(2) -0.0041(19)
C15 0.030(2) 0.0173(19) 0.028(2) -0.0013(16) 0.0135(19) 0.0017(17)
C16 0.028(2) 0.032(2) 0.029(2) -0.0035(18) 0.013(2) -0.0025(18)
C17 0.036(3) 0.034(2) 0.040(3) 0.001(2) 0.024(2) -0.003(2)
C18 0.039(3) 0.038(3) 0.031(3) 0.006(2) 0.019(2) 0.002(2)
C19 0.032(3) 0.054(3) 0.022(2) -0.002(2) 0.007(2) -0.005(2)
C20 0.037(3) 0.034(3) 0.028(2) -0.0014(19) 0.016(2) -0.008(2)
C21 0.030(2) 0.024(2) 0.023(2) -0.0006(16) 0.0149(19) 0.0044(17)
C22 0.036(3) 0.030(2) 0.032(2) -0.0008(19) 0.018(2) 0.0022(19)
C23 0.044(3) 0.019(2) 0.046(3) 0.004(2) 0.026(2) 0.0071(19)
C24 0.046(3) 0.030(2) 0.034(3) 0.0043(19) 0.021(2) 0.014(2)
C25 0.029(2) 0.034(2) 0.034(2) 0.002(2) 0.017(2) 0.0063(19)
C26 0.030(2) 0.029(2) 0.028(2) -0.0018(18) 0.0133(19) 0.0008(19)
C27 0.042(3) 0.046(3) 0.033(3) 0.003(2) 0.022(2) -0.001(2)
C28 0.067(4) 0.031(3) 0.031(3) 0.009(2) 0.026(3) 0.012(2)
C29 0.042(3) 0.052(3) 0.042(3) 0.001(3) 0.025(3) -0.007(2)
C30 0.027(3) 0.049(3) 0.054(3) 0.007(3) 0.012(3) 0.010(2)

loop_
_atom_type_symbol
_atom_type_description
_atom_type_scat_dispersion_real
_atom_type_scat_dispersion_imag
_atom_type_scat_source
Ti Ti 0.2191 1.8069 'International Tables Vol C Tables 4.2.6.8 and 6.1.1.4'
Se Se -0.7943 1.1372 'International Tables Vol C Tables 4.2.6.8 and 6.1.1.4'
P P 0.2955 0.4335 'International Tables Vol C Tables 4.2.6.8 and 6.1.1.4'
N N 0.0311 0.0180 'International Tables Vol C Tables 4.2.6.8 and 6.1.1.4'
C C 0.0181 0.0091 'International Tables Vol C Tables 4.2.6.8 and 6.1.1.4'
H H 0.0000 0.0000 'International Tables Vol C Tables 4.2.6.8 and 6.1.1.4'

loop_
_geom_angle_atom_site_label_1
_geom_angle_atom_site_label_2
_geom_angle_atom_site_label_3
_geom_angle
N4 Ti1 N3 112.96(19)
N4 Ti1 N1 126.12(19)
N3 Ti1 N1 120.12(18)
N4 Ti1 N2 101.12(18)
N3 Ti1 N2 102.67(17)
N1 Ti1 N2 76.47(15)
N4 Ti1 Se1 96.06(13)
N3 Ti1 Se1 93.73(13)
N1 Ti1 Se1 72.75(11)
N2 Ti1 Se1 149.20(11)
N4 Ti1 P1 118.39(13)
N3 Ti1 P1 113.07(13)
N1 Ti1 P1 29.80(11)
N2 Ti1 P1 106.27(11)
Se1 Ti1 P1 42.95(3)
P1 Se1 Ti1 73.95(4)
N1 P1 C9 110.9(2)
N1 P1 C3 110.4(2)
C9 P1 C3 105.1(2)
N1 P1 Se1 102.37(14)
C9 P1 Se1 113.32(16)
C3 P1 Se1 114.87(17)
N1 P1 Ti1 39.27(14)
C9 P1 Ti1 125.57(15)
C3 P1 Ti1 126.20(16)
Se1 P1 Ti1 63.10(3)
N2 P2 C21 106.2(2)
N2 P2 C15 105.0(2)
C21 P2 C15 103.2(2)
N2 P2 Se2 118.17(15)
C21 P2 Se2 111.99(16)
C15 P2 Se2 110.95(16)
C1 N1 P1 127.4(3)
C1 N1 Ti1 119.6(3)
P1 N1 Ti1 110.9(2)
C2 N2 P2 112.6(3)
C2 N2 Ti1 116.0(3)
P2 N2 Ti1 128.7(2)
C30 N3 C29 112.3(5)
C30 N3 Ti1 122.6(4)
C29 N3 Ti1 124.2(4)
C27 N4 C28 112.4(4)
C27 N4 Ti1 114.6(3)
C28 N4 Ti1 132.8(4)
N1 C1 C2 104.6(4)
N1 C1 H1A 110.8
C2 C1 H1A 110.8
N1 C1 H1B 110.8
C2 C1 H1B 110.8
H1A C1 H1B 108.9
N2 C2 C1 107.8(4)
N2 C2 H2A 110.2
C1 C2 H2A 110.2
N2 C2 H2B 110.2
C1 C2 H2B 110.2
H2A C2 H2B 108.5
C8 C3 C4 120.0(5)
C8 C3 P1 118.3(4)
C4 C3 P1 121.2(4)
C5 C4 C3 118.7(6)
C5 C4 H4 120.7
C3 C4 H4 120.7
C6 C5 C4 120.8(6)
C6 C5 H5 119.6
C4 C5 H5 119.6
C7 C6 C5 120.1(5)
C7 C6 H6 120.0
C5 C6 H6 120.0
C6 C7 C8 120.7(6)
C6 C7 H7 119.7
C8 C7 H7 119.7
C7 C8 C3 119.7(5)
C7 C8 H8 120.1
C3 C8 H8 120.1
C10 C9 C14 120.0(4)
C10 C9 P1 119.7(4)
C14 C9 P1 120.2(4)
C9 C10 C11 120.2(4)
C9 C10 H10 119.9
C11 C10 H10 119.9
C12 C11 C10 119.3(5)
C12 C11 H11 120.4
C10 C11 H11 120.4
C11 C12 C13 120.6(5)
C11 C12 H12 119.7
C13 C12 H12 119.7
C14 C13 C12 120.2(5)
C14 C13 H13 119.9
C12 C13 H13 119.9
C13 C14 C9 119.6(5)
C13 C14 H14 120.2
C9 C14 H14 120.2
C16 C15 C20 118.9(4)
C16 C15 P2 120.1(4)
C20 C15 P2 121.0(4)
C17 C16 C15 120.2(5)
C17 C16 H16 119.9
C15 C16 H16 119.9
C18 C17 C16 120.5(5)
C18 C17 H17 119.8
C16 C17 H17 119.8
C17 C18 C19 120.1(5)
C17 C18 H18 120.0
C19 C18 H18 120.0
C18 C19 C20 120.7(5)
C18 C19 H19 119.6
C20 C19 H19 119.6
C15 C20 C19 119.6(5)
C15 C20 H20 120.2
C19 C20 H20 120.2
C22 C21 C26 119.7(4)
C22 C21 P2 121.1(4)
C26 C21 P2 119.1(4)
C23 C22 C21 119.1(5)
C23 C22 H22 120.4
C21 C22 H22 120.4
C24 C23 C22 120.9(5)
C24 C23 H23 119.6
C22 C23 H23 119.6
C23 C24 C25 120.1(5)
C23 C24 H24 120.0
C25 C24 H24 120.0
C24 C25 C26 120.0(5)
C24 C25 H25 120.0
C26 C25 H25 120.0
C25 C26 C21 120.2(5)
C25 C26 H26 119.9
C21 C26 H26 119.9
N4 C27 H27A 109.5
N4 C27 H27B 109.5
H27A C27 H27B 109.5
N4 C27 H27C 109.5
H27A C27 H27C 109.5
H27B C27 H27C 109.5
N4 C28 H28A 109.5
N4 C28 H28B 109.5
H28A C28 H28B 109.5
N4 C28 H28C 109.5
H28A C28 H28C 109.5
H28B C28 H28C 109.5
N3 C29 H29A 109.5
N3 C29 H29B 109.5
H29A C29 H29B 109.5
N3 C29 H29C 109.5
H29A C29 H29C 109.5
H29B C29 H29C 109.5
N3 C30 H30A 109.5
N3 C30 H30B 109.5
H30A C30 H30B 109.5
N3 C30 H30C 109.5
H30A C30 H30C 109.5
H30B C30 H30C 109.5

loop_
_geom_bond_atom_site_label_1
_geom_bond_atom_site_label_2
_geom_bond_distance
Ti1 N4 1.868(4)
Ti1 N3 1.884(4)
Ti1 N1 2.046(4)
Ti1 N2 2.064(4)
Ti1 Se1 2.8025(9)
Ti1 P1 3.0199(13)
Se1 P1 2.1409(12)
Se2 P2 2.1245(12)
P1 N1 1.607(4)
P1 C9 1.810(4)
P1 C3 1.818(5)
P2 N2 1.649(4)
P2 C21 1.812(4)
P2 C15 1.835(5)
N1 C1 1.457(6)
N2 C2 1.489(6)
N3 C30 1.456(7)
N3 C29 1.457(7)
N4 C27 1.453(7)
N4 C28 1.453(6)
C1 C2 1.522(7)
C1 H1A 0.9700
C1 H1B 0.9700
C2 H2A 0.9700
C2 H2B 0.9700
C3 C8 1.394(8)
C3 C4 1.398(7)
C4 C5 1.390(8)
C4 H4 0.9300
C5 C6 1.379(10)
C5 H5 0.9300
C6 C7 1.370(10)
C6 H6 0.9300
C7 C8 1.376(8)
C7 H7 0.9300
C8 H8 0.9300
C9 C10 1.377(7)
C9 C14 1.402(7)
C10 C11 1.410(7)
C10 H10 0.9300
C11 C12 1.380(8)
C11 H11 0.9300
C12 C13 1.387(8)
C12 H12 0.9300
C13 C14 1.386(7)
C13 H13 0.9300
C14 H14 0.9300
C15 C16 1.395(7)
C15 C20 1.398(7)
C16 C17 1.395(7)
C16 H16 0.9300
C17 C18 1.365(8)
C17 H17 0.9300
C18 C19 1.374(8)
C18 H18 0.9300
C19 C20 1.398(7)
C19 H19 0.9300
C20 H20 0.9300
C21 C22 1.396(7)
C21 C26 1.398(7)
C22 C23 1.395(7)
C22 H22 0.9300
C23 C24 1.376(8)
C23 H23 0.9300
C24 C25 1.386(8)
C24 H24 0.9300
C25 C26 1.384(7)
C25 H25 0.9300
C26 H26 0.9300
C27 H27A 0.9600
C27 H27B 0.9600
C27 H27C 0.9600
C28 H28A 0.9600
C28 H28B 0.9600
C28 H28C 0.9600
C29 H29A 0.9600
C29 H29B 0.9600
C29 H29C 0.9600
C30 H30A 0.9600
C30 H30B 0.9600
C30 H30C 0.9600

loop_
_geom_torsion_atom_site_label_1
_geom_torsion_atom_site_label_2
_geom_torsion_atom_site_label_3
_geom_torsion_atom_site_label_4
_geom_torsion
N4 Ti1 Se1 P1 126.00(14)
N3 Ti1 Se1 P1 -120.42(13)
N1 Ti1 Se1 P1 0.00(13)
N2 Ti1 Se1 P1 2.2(2)
Ti1 Se1 P1 N1 0.00(16)
Ti1 Se1 P1 C9 119.44(17)
Ti1 Se1 P1 C3 -119.66(17)
N4 Ti1 P1 N1 113.9(3)
N3 Ti1 P1 N1 -110.7(3)
N2 Ti1 P1 N1 1.2(3)
Se1 Ti1 P1 N1 180.0(2)
N4 Ti1 P1 C9 -166.7(2)
N3 Ti1 P1 C9 -31.3(2)
N1 Ti1 P1 C9 79.5(3)
N2 Ti1 P1 C9 80.6(2)
Se1 Ti1 P1 C9 -100.6(2)
N4 Ti1 P1 C3 36.2(3)
N3 Ti1 P1 C3 171.6(2)
N1 Ti1 P1 C3 -77.7(3)
N2 Ti1 P1 C3 -76.5(2)
Se1 Ti1 P1 C3 102.3(2)
N4 Ti1 P1 Se1 -66.13(16)
N3 Ti1 P1 Se1 69.28(15)
N1 Ti1 P1 Se1 180.0(2)
N2 Ti1 P1 Se1 -178.84(12)
C9 P1 N1 C1 75.6(4)
C3 P1 N1 C1 -40.6(5)
Se1 P1 N1 C1 -163.3(4)
Ti1 P1 N1 C1 -163.3(6)
C9 P1 N1 Ti1 -121.2(2)
C3 P1 N1 Ti1 122.7(2)
Se1 P1 N1 Ti1 0.0(2)
N4 Ti1 N1 C1 79.9(4)
N3 Ti1 N1 C1 -111.1(4)
N2 Ti1 N1 C1 -14.1(3)
Se1 Ti1 N1 C1 164.8(4)
P1 Ti1 N1 C1 164.8(5)
N4 Ti1 N1 P1 -84.8(3)
N3 Ti1 N1 P1 84.2(3)
N2 Ti1 N1 P1 -178.9(3)
Se1 Ti1 N1 P1 0.00(17)
C21 P2 N2 C2 -163.4(3)
C15 P2 N2 C2 -54.4(4)
Se2 P2 N2 C2 69.9(3)
C21 P2 N2 Ti1 36.4(3)
C15 P2 N2 Ti1 145.3(3)
Se2 P2 N2 Ti1 -90.3(3)
N4 Ti1 N2 C2 -137.1(3)
N3 Ti1 N2 C2 106.1(3)
N1 Ti1 N2 C2 -12.3(3)
Se1 Ti1 N2 C2 -14.4(5)
P1 Ti1 N2 C2 -12.9(4)
N4 Ti1 N2 P2 22.6(3)
N3 Ti1 N2 P2 -94.3(3)
N1 Ti1 N2 P2 147.4(3)
Se1 Ti1 N2 P2 145.26(17)
P1 Ti1 N2 P2 146.8(2)
N4 Ti1 N3 C30 37.9(5)
N1 Ti1 N3 C30 -132.4(4)
N2 Ti1 N3 C30 146.0(4)
Se1 Ti1 N3 C30 -60.3(4)
P1 Ti1 N3 C30 -99.9(4)
N4 Ti1 N3 C29 -152.9(4)
N1 Ti1 N3 C29 36.8(5)
N2 Ti1 N3 C29 -44.8(4)
Se1 Ti1 N3 C29 109.0(4)
P1 Ti1 N3 C29 69.3(4)
N3 Ti1 N4 C27 -174.0(3)
N1 Ti1 N4 C27 -4.3(4)
N2 Ti1 N4 C27 77.0(4)
Se1 Ti1 N4 C27 -77.4(3)
P1 Ti1 N4 C27 -38.6(4)
N3 Ti1 N4 C28 -0.1(5)
N1 Ti1 N4 C28 169.6(4)
N2 Ti1 N4 C28 -109.2(5)
Se1 Ti1 N4 C28 96.5(5)
P1 Ti1 N4 C28 135.3(4)
P1 N1 C1 C2 -163.0(4)
Ti1 N1 C1 C2 35.0(5)
P2 N2 C2 C1 -128.8(4)
Ti1 N2 C2 C1 34.1(5)
N1 C1 C2 N2 -41.1(5)
N1 P1 C3 C8 76.5(4)
C9 P1 C3 C8 -43.1(5)
Se1 P1 C3 C8 -168.4(4)
Ti1 P1 C3 C8 117.8(4)
N1 P1 C3 C4 -95.5(5)
C9 P1 C3 C4 144.9(4)
Se1 P1 C3 C4 19.6(5)
Ti1 P1 C3 C4 -54.2(5)
C8 C3 C4 C5 0.5(8)
P1 C3 C4 C5 172.4(5)
C3 C4 C5 C6 -1.2(9)
C4 C5 C6 C7 0.8(10)
C5 C6 C7 C8 0.3(10)
C6 C7 C8 C3 -1.0(9)
C4 C3 C8 C7 0.6(8)
P1 C3 C8 C7 -171.5(4)
N1 P1 C9 C10 2.1(4)
C3 P1 C9 C10 121.4(4)
Se1 P1 C9 C10 -112.4(4)
Ti1 P1 C9 C10 -39.6(5)
N1 P1 C9 C14 179.4(4)
C3 P1 C9 C14 -61.3(4)
Se1 P1 C9 C14 65.0(4)
Ti1 P1 C9 C14 137.7(3)
C14 C9 C10 C11 0.1(7)
P1 C9 C10 C11 177.4(4)
C9 C10 C11 C12 -1.1(7)
C10 C11 C12 C13 0.8(8)
C11 C12 C13 C14 0.7(8)
C12 C13 C14 C9 -1.7(8)
C10 C9 C14 C13 1.3(7)
P1 C9 C14 C13 -176.0(4)
N2 P2 C15 C16 -29.2(4)
C21 P2 C15 C16 81.8(4)
Se2 P2 C15 C16 -158.0(3)
N2 P2 C15 C20 151.0(4)
C21 P2 C15 C20 -97.9(4)
Se2 P2 C15 C20 22.3(4)
C20 C15 C16 C17 -1.2(7)
P2 C15 C16 C17 179.1(4)
C15 C16 C17 C18 -0.2(8)
C16 C17 C18 C19 1.8(8)
C17 C18 C19 C20 -1.9(9)
C16 C15 C20 C19 1.1(8)
P2 C15 C20 C19 -179.2(4)
C18 C19 C20 C15 0.5(9)
N2 P2 C21 C22 -135.2(4)
C15 P2 C21 C22 114.5(4)
Se2 P2 C21 C22 -4.9(4)
N2 P2 C21 C26 47.3(4)
C15 P2 C21 C26 -62.9(4)
Se2 P2 C21 C26 177.7(3)
C26 C21 C22 C23 -0.6(7)
P2 C21 C22 C23 -178.0(4)
C21 C22 C23 C24 -0.2(8)
C22 C23 C24 C25 0.9(8)
C23 C24 C25 C26 -0.8(8)
C24 C25 C26 C21 0.0(8)
C22 C21 C26 C25 0.7(7)
P2 C21 C26 C25 178.1(4)
